data_4116697
loop_
_publ_author_name
'Adam R. Johnson'
'William M. Davis'
'Christopher C. Cummins'
'Scafford Serron'
'Steven P. Nolan'
'Djamaladdin G. Musaev'
'Keiji Morokuma'

_publ_contact_author
;
    Christopher C. Cummins
    Massachusetts Institute of Technology
    Department of Chemistry
    77 Massachusetts Ave.
    Cambridge, MA 02139
    USA
;
_publ_contact_author_email ccummins@mit.edu
_publ_contact_author_fax '(1) 617 253 7030'
_publ_contact_author_phone '(1) 617 253 5332'
_publ_section_title
;
 Four-Coordinate Molybdenum Chalcogenide Complexes Relevant to Nitrous
 Oxide N-N Bond Cleavage by Three-Coordinate Molybdenum(III): Synthesis,
 Characterization, Reactivity, and Thermochemistry
;
_journal_name_full 'Journal of the American Chemical Society'
_journal_page_first 2071
_journal_page_last 2085
_journal_paper_doi 10.1021/ja971491z
_journal_volume 120
_journal_year 1998
_chemical_formula_sum 'C36 H54 Mo N3 O'
_chemical_formula_weight 640.76
_chemical_name_systematic /oxo(tris(N-tert-butylanilido)molybdenum(V))
_space_group_IT_number 2
_symmetry_cell_setting triclinic
_symmetry_space_group_name_Hall '-P 1'
_symmetry_space_group_name_H-M 'P -1'
_atom_sites_solution_hydrogens geom
_atom_sites_solution_primary direct
_atom_sites_solution_secondary difmap
_audit_creation_method SHELXL
_cell_angle_alpha 95.745(10)
_cell_angle_beta 92.324(8)
_cell_angle_gamma 117.356(8)
_cell_formula_units_Z 2
_cell_length_a 9.8974(12)
_cell_length_b 9.9883(14)
_cell_length_c 20.254(2)
_cell_measurement_temperature 293(2)
_cell_measurement_theta_max 23.26
_cell_measurement_theta_min 2.03
_cell_volume 1760.9(4)
_computing_cell_refinement 'Siemens XSCANS'
_computing_data_collection 'Siemens XSCANS'
_computing_data_reduction 'Siemens SHELXTL'
_computing_molecular_graphics 'Siemens SHELXTL'
_computing_publication_material 'Siemens SHELXTL'
_computing_structure_refinement 'SHELXL-93 (Sheldrick, 1993)'
_computing_structure_solution 'SHELXS-86 (Sheldrick, 1990)'
_diffrn_ambient_temperature 293(2)
_diffrn_measurement_device 'Siemens P4'
_diffrn_measurement_method '\w scans'
_diffrn_radiation_monochromator graphite
_diffrn_radiation_source 'fine-focus sealed tube'
_diffrn_radiation_type MoK\a
_diffrn_radiation_wavelength 0.71073
_diffrn_reflns_av_R_equivalents 0.0309
_diffrn_reflns_av_sigmaI/netI 0.0322
_diffrn_reflns_limit_h_max 10
_diffrn_reflns_limit_h_min -10
_diffrn_reflns_limit_k_max 10
_diffrn_reflns_limit_k_min -11
_diffrn_reflns_limit_l_max 21
_diffrn_reflns_limit_l_min -22
_diffrn_reflns_number 7169
_diffrn_reflns_theta_max 23.26
_diffrn_reflns_theta_min 2.03
_exptl_absorpt_coefficient_mu 0.402
_exptl_absorpt_correction_T_max 0.9267
_exptl_absorpt_correction_T_min 0.8069
_exptl_absorpt_correction_type empirical
_exptl_crystal_colour black
_exptl_crystal_density_diffrn 1.208
_exptl_crystal_description needles
_exptl_crystal_F_000 682
_exptl_crystal_size_max 0.80
_exptl_crystal_size_mid 0.50
_exptl_crystal_size_min 0.20
_refine_diff_density_max 0.446
_refine_diff_density_min -0.558
_refine_diff_density_rms 0.099
_refine_ls_extinction_method none
_refine_ls_goodness_of_fit_all 1.053
_refine_ls_goodness_of_fit_obs 1.053
_refine_ls_matrix_type full
_refine_ls_number_parameters 370
_refine_ls_number_reflns 4915
_refine_ls_number_restraints 0
_refine_ls_restrained_S_all 1.053
_refine_ls_restrained_S_obs 1.053
_refine_ls_R_factor_all 0.0361
_refine_ls_R_factor_obs 0.0341
_refine_ls_shift/esd_max 0.012
_refine_ls_shift/esd_mean 0.002
_refine_ls_structure_factor_coef Fsqd
_refine_ls_weighting_details 'w=1/[\s^2^(Fo^2^)+(0.0557P)^2^+1.7412P] where P=(Fo^2^+2Fc^2^)/3'
_refine_ls_weighting_scheme calc
_refine_ls_wR_factor_all 0.0959
_refine_ls_wR_factor_obs 0.0937
_reflns_number_observed 4703
_reflns_number_total 4915
_reflns_observed_criterion >2sigma(I)
_cod_data_source_file ja971491z_1.cif
_cod_data_source_block 95108
_cod_depositor_comments
;
The following automatic conversions were performed:

'_refine_ls_weighting_scheme' value 'calc
w=1/[\s^2^(Fo^2^)+(0.0557P)^2^+1.7412P] where P=(Fo^2^+2Fc^2^)/3' was
changed to 'calc'. New tag '_refine_ls_weighting_details' was
created. The value of the new tag was set to
'w=1/[\s^2^(Fo^2^)+(0.0557P)^2^+1.7412P] where P=(Fo^2^+2Fc^2^)/3'.

Automatic conversion script
Id: cif_fix_values 3143 2015-03-26 13:38:13Z robertas 
;
_cod_database_code 4116697

loop_
_symmetry_equiv_pos_as_xyz
'x, y, z'
'-x, -y, -z'

loop_
_atom_site_aniso_label
_atom_site_aniso_U_11
_atom_site_aniso_U_22
_atom_site_aniso_U_33
_atom_site_aniso_U_23
_atom_site_aniso_U_13
_atom_site_aniso_U_12
Mo 0.0276(2) 0.0234(2) 0.0244(2) 0.00261(10) 0.00204(10) 0.01422(12)
O 0.0441(12) 0.0326(12) 0.0413(12) 0.0035(9) 0.0017(10) 0.0240(10)
N2 0.0297(13) 0.0278(12) 0.0311(13) 0.0054(10) 0.0083(10) 0.0166(11)
N3 0.0309(13) 0.0299(13) 0.0243(12) 0.0047(10) 0.0018(10) 0.0143(11)
N1 0.0288(12) 0.0300(13) 0.0260(12) 0.0040(10) 0.0027(10) 0.0165(11)
C18 0.037(2) 0.059(2) 0.044(2) 0.011(2) -0.0019(15) 0.028(2)
C12 0.040(2) 0.038(2) 0.032(2) 0.0064(13) 0.0095(14) 0.0186(15)
C17 0.035(2) 0.041(2) 0.027(2) 0.0040(13) -0.0021(13) 0.0185(14)
C11 0.0289(15) 0.0280(15) 0.0271(15) -0.0019(12) 0.0011(12) 0.0120(13)
C31 0.029(2) 0.036(2) 0.026(2) 0.0032(12) -0.0003(12) 0.0130(13)
C21 0.0268(15) 0.0260(15) 0.037(2) 0.0090(12) 0.0112(12) 0.0120(12)
C26 0.029(2) 0.033(2) 0.035(2) 0.0071(13) 0.0093(13) 0.0139(13)
C14 0.030(2) 0.042(2) 0.044(2) -0.0057(15) 0.0071(14) 0.0175(15)
C32 0.038(2) 0.050(2) 0.035(2) -0.0001(15) -0.0012(14) 0.025(2)
C35 0.040(2) 0.059(2) 0.041(2) 0.019(2) 0.0001(15) 0.021(2)
C13 0.038(2) 0.045(2) 0.036(2) 0.0010(14) 0.0133(14) 0.017(2)
C16 0.0264(15) 0.031(2) 0.034(2) 0.0022(12) 0.0051(12) 0.0119(13)
C27 0.035(2) 0.040(2) 0.041(2) 0.0068(14) 0.0138(14) 0.0202(15)
C28 0.046(2) 0.048(2) 0.056(2) -0.001(2) 0.017(2) 0.029(2)
C15 0.030(2) 0.033(2) 0.042(2) -0.0014(13) 0.0012(13) 0.0144(14)
C36 0.034(2) 0.043(2) 0.041(2) 0.0121(14) 0.0057(14) 0.0202(15)
C22 0.035(2) 0.030(2) 0.039(2) 0.0057(13) 0.0040(13) 0.0136(14)
C19 0.053(2) 0.069(3) 0.035(2) -0.008(2) -0.011(2) 0.030(2)
C37 0.028(2) 0.031(2) 0.036(2) 0.0058(13) -0.0001(13) 0.0058(13)
C23 0.042(2) 0.036(2) 0.049(2) 0.0117(15) 0.0055(15) 0.022(2)
C38 0.031(2) 0.047(2) 0.063(2) 0.017(2) 0.012(2) 0.016(2)
C351 0.067(3) 0.084(3) 0.066(3) 0.039(2) 0.004(2) 0.039(2)
C25 0.031(2) 0.030(2) 0.040(2) 0.0046(13) 0.0125(13) 0.0101(13)
C24 0.043(2) 0.025(2) 0.055(2) 0.0075(14) 0.015(2) 0.0184(14)
C34 0.046(2) 0.075(3) 0.028(2) 0.013(2) -0.0010(15) 0.021(2)
C151 0.048(2) 0.050(2) 0.082(3) 0.013(2) 0.016(2) 0.033(2)
C310 0.039(2) 0.037(2) 0.042(2) 0.0109(14) 0.0037(14) 0.0104(15)
C110 0.058(2) 0.060(2) 0.053(2) 0.027(2) 0.007(2) 0.035(2)
C210 0.030(2) 0.053(2) 0.069(3) -0.002(2) 0.015(2) 0.015(2)
C251 0.061(2) 0.041(2) 0.046(2) -0.001(2) 0.010(2) 0.023(2)
C29 0.071(3) 0.076(3) 0.048(2) 0.022(2) 0.031(2) 0.046(2)
C33 0.044(2) 0.072(3) 0.030(2) -0.004(2) 0.0012(15) 0.025(2)
C39 0.053(2) 0.047(2) 0.042(2) 0.003(2) -0.006(2) 0.001(2)
C231 0.087(3) 0.055(2) 0.075(3) 0.004(2) -0.014(2) 0.048(2)
C131 0.070(3) 0.078(3) 0.064(3) 0.024(2) 0.039(2) 0.041(2)
C331 0.090(3) 0.122(4) 0.040(2) -0.008(2) 0.014(2) 0.061(3)

loop_
_atom_site_label
_atom_site_type_symbol
_atom_site_fract_x
_atom_site_fract_y
_atom_site_fract_z
_atom_site_U_iso_or_equiv
_atom_site_thermal_displace_type
_atom_site_occupancy
_atom_site_calc_flag
_atom_site_refinement_flags
Mo Mo 0.11345(3) 0.31201(2) 0.242322(11) 0.02429(11) Uani 1 d .
O O 0.1056(2) 0.4799(2) 0.25196(10) 0.0371(5) Uani 1 d .
N2 N -0.0478(3) 0.1437(3) 0.28181(12) 0.0280(5) Uani 1 d .
N3 N 0.3190(3) 0.3680(3) 0.28429(11) 0.0283(5) Uani 1 d .
N1 N 0.1049(3) 0.2474(3) 0.14542(11) 0.0271(5) Uani 1 d .
C18 C -0.1442(4) 0.2459(4) 0.1296(2) 0.0443(8) Uani 1 d .
H18A H -0.1168(4) 0.3183(4) 0.1690(2) 0.066 Uiso 1 calc R
H18B H -0.1937(4) 0.1447(4) 0.1414(2) 0.066 Uiso 1 calc R
H18C H -0.2126(4) 0.2594(4) 0.0992(2) 0.066 Uiso 1 calc R
C12 C 0.3032(4) 0.2627(4) 0.0696(2) 0.0365(7) Uani 1 d .
H12A H 0.2967(4) 0.3409(4) 0.0507(2) 0.044 Uiso 1 calc R
C17 C 0.0006(3) 0.2703(4) 0.09619(15) 0.0344(7) Uani 1 d .
C11 C 0.2090(3) 0.1972(3) 0.11983(14) 0.0290(6) Uani 1 d .
C31 C 0.3208(3) 0.3413(3) 0.35285(14) 0.0311(7) Uani 1 d .
C21 C -0.0453(3) -0.0003(3) 0.26908(15) 0.0295(6) Uani 1 d .
C26 C -0.1157(3) -0.0960(3) 0.20940(15) 0.0320(7) Uani 1 d .
H26A H -0.1712(3) -0.0704(3) 0.17957(15) 0.038 Uiso 1 calc R
C14 C 0.4153(3) 0.0960(4) 0.0758(2) 0.0390(8) Uani 1 d .
H14A H 0.4839(3) 0.0624(4) 0.0613(2) 0.047 Uiso 1 calc R
C32 C 0.2612(4) 0.4083(4) 0.3989(2) 0.0400(8) Uani 1 d .
H32A H 0.2241(4) 0.4722(4) 0.3851(2) 0.048 Uiso 1 calc R
C35 C 0.3800(4) 0.2248(4) 0.4416(2) 0.0464(8) Uani 1 d .
C13 C 0.4061(4) 0.2128(4) 0.0474(2) 0.0410(8) Uani 1 d .
C16 C 0.2229(3) 0.0806(3) 0.14729(15) 0.0313(7) Uani 1 d .
H16A H 0.1628(3) 0.0366(3) 0.18097(15) 0.038 Uiso 1 calc R
C27 C -0.1738(4) 0.1415(4) 0.3217(2) 0.0372(7) Uani 1 d .
C28 C -0.1548(4) 0.3020(4) 0.3366(2) 0.0472(8) Uani 1 d .
H28A H -0.0574(4) 0.3668(4) 0.3613(2) 0.071 Uiso 1 calc R
H28B H -0.2348(4) 0.3003(4) 0.3622(2) 0.071 Uiso 1 calc R
H28C H -0.1601(4) 0.3402(4) 0.2954(2) 0.071 Uiso 1 calc R
C15 C 0.3246(3) 0.0282(3) 0.1255(2) 0.0357(7) Uani 1 d .
C36 C 0.3792(3) 0.2493(4) 0.3751(2) 0.0375(7) Uani 1 d .
H36A H 0.4186(3) 0.2031(4) 0.3450(2) 0.045 Uiso 1 calc R
C22 C 0.0334(3) -0.0421(3) 0.3143(2) 0.0353(7) Uani 1 d .
H22A H 0.0801(3) 0.0205(3) 0.3544(2) 0.042 Uiso 1 calc R
C19 C -0.0493(4) 0.1521(5) 0.0339(2) 0.0537(9) Uani 1 d .
H19A H -0.0953(4) 0.0518(5) 0.0467(2) 0.081 Uiso 1 calc R
H19B H 0.0383(4) 0.1673(5) 0.0107(2) 0.081 Uiso 1 calc R
H19C H -0.1220(4) 0.1632(5) 0.0051(2) 0.081 Uiso 1 calc R
C37 C 0.4718(3) 0.4799(3) 0.26358(15) 0.0343(7) Uani 1 d .
C23 C 0.0431(4) -0.1769(4) 0.3003(2) 0.0406(8) Uani 1 d .
C38 C 0.5586(4) 0.3954(4) 0.2377(2) 0.0468(8) Uani 1 d .
H38A H 0.4982(4) 0.3200(4) 0.2007(2) 0.070 Uiso 1 calc R
H38B H 0.5784(4) 0.3467(4) 0.2726(2) 0.070 Uiso 1 calc R
H38C H 0.6537(4) 0.4663(4) 0.2234(2) 0.070 Uiso 1 calc R
C351 C 0.4491(5) 0.1288(5) 0.4659(2) 0.0684(12) Uani 1 d .
H35A H 0.4400(5) 0.1248(5) 0.5127(2) 0.103 Uiso 1 calc R
H35B H 0.5551(5) 0.1732(5) 0.4581(2) 0.103 Uiso 1 calc R
H35C H 0.3960(5) 0.0277(5) 0.4422(2) 0.103 Uiso 1 calc R
C25 C -0.1043(3) -0.2290(3) 0.1938(2) 0.0348(7) Uani 1 d .
C24 C -0.0257(4) -0.2679(3) 0.2403(2) 0.0394(8) Uani 1 d .
H24A H -0.0192(4) -0.3577(3) 0.2308(2) 0.047 Uiso 1 calc R
C34 C 0.3156(4) 0.2900(5) 0.4857(2) 0.0524(9) Uani 1 d .
H34A H 0.3126(4) 0.2714(5) 0.5298(2) 0.063 Uiso 1 calc R
C151 C 0.3323(4) -0.1005(4) 0.1560(2) 0.0552(10) Uani 1 d .
H15A H 0.2613(4) -0.1320(4) 0.1892(2) 0.083 Uiso 1 calc R
H15B H 0.4339(4) -0.0667(4) 0.1763(2) 0.083 Uiso 1 calc R
H15C H 0.3064(4) -0.1846(4) 0.1218(2) 0.083 Uiso 1 calc R
C310 C 0.4462(4) 0.5635(4) 0.2089(2) 0.0415(8) Uani 1 d .
H31A H 0.3850(4) 0.4911(4) 0.1713(2) 0.062 Uiso 1 calc R
H31B H 0.5431(4) 0.6329(4) 0.1955(2) 0.062 Uiso 1 calc R
H31C H 0.3946(4) 0.6191(4) 0.2257(2) 0.062 Uiso 1 calc R
C110 C 0.0759(4) 0.4328(4) 0.0781(2) 0.0523(9) Uani 1 d .
H11A H 0.1062(4) 0.5041(4) 0.1181(2) 0.078 Uiso 1 calc R
H11B H 0.0043(4) 0.4465(4) 0.0498(2) 0.078 Uiso 1 calc R
H11C H 0.1642(4) 0.4495(4) 0.0552(2) 0.078 Uiso 1 calc R
C210 C -0.3295(4) 0.0410(4) 0.2823(2) 0.0529(9) Uani 1 d .
H21A H -0.3436(4) -0.0610(4) 0.2727(2) 0.079 Uiso 1 calc R
H21B H -0.3339(4) 0.0801(4) 0.2413(2) 0.079 Uiso 1 calc R
H21C H -0.4087(4) 0.0407(4) 0.3082(2) 0.079 Uiso 1 calc R
C251 C -0.1690(4) -0.3240(4) 0.1268(2) 0.0498(9) Uani 1 d .
H25A H -0.1511(4) -0.4109(4) 0.1244(2) 0.075 Uiso 1 calc R
H25B H -0.1203(4) -0.2643(4) 0.0923(2) 0.075 Uiso 1 calc R
H25C H -0.2770(4) -0.3573(4) 0.1208(2) 0.075 Uiso 1 calc R
C29 C -0.1664(5) 0.0829(5) 0.3885(2) 0.0583(10) Uani 1 d .
H29A H -0.1783(5) -0.0184(5) 0.3801(2) 0.087 Uiso 1 calc R
H29B H -0.2468(5) 0.0823(5) 0.4136(2) 0.087 Uiso 1 calc R
H29C H -0.0693(5) 0.1484(5) 0.4133(2) 0.087 Uiso 1 calc R
C33 C 0.2562(4) 0.3813(5) 0.4654(2) 0.0503(9) Uani 1 d .
C39 C 0.5687(4) 0.5991(4) 0.3223(2) 0.0566(10) Uani 1 d .
H39A H 0.5870(4) 0.5498(4) 0.3574(2) 0.085 Uiso 1 calc R
H39B H 0.5155(4) 0.6536(4) 0.3383(2) 0.085 Uiso 1 calc R
H39C H 0.6645(4) 0.6688(4) 0.3081(2) 0.085 Uiso 1 calc R
C231 C 0.1311(5) -0.2193(5) 0.3503(2) 0.0677(12) Uani 1 d .
H23A H 0.1702(5) -0.1431(5) 0.3888(2) 0.102 Uiso 1 calc R
H23B H 0.2145(5) -0.2255(5) 0.3302(2) 0.102 Uiso 1 calc R
H23C H 0.0641(5) -0.3159(5) 0.3636(2) 0.102 Uiso 1 calc R
C131 C 0.5080(5) 0.2880(5) -0.0058(2) 0.0663(12) Uani 1 d .
H13A H 0.4858(5) 0.3655(5) -0.0196(2) 0.099 Uiso 1 calc R
H13B H 0.4896(5) 0.2132(5) -0.0434(2) 0.099 Uiso 1 calc R
H13C H 0.6131(5) 0.3329(5) 0.0119(2) 0.099 Uiso 1 calc R
C331 C 0.1880(6) 0.4535(6) 0.5138(2) 0.0806(14) Uani 1 d .
H33A H 0.1531(6) 0.5134(6) 0.4910(2) 0.121 Uiso 1 calc R
H33B H 0.2642(6) 0.5177(6) 0.5496(2) 0.121 Uiso 1 calc R
H33C H 0.1033(6) 0.3753(6) 0.5316(2) 0.121 Uiso 1 calc R

loop_
_atom_type_symbol
_atom_type_description
_atom_type_scat_dispersion_real
_atom_type_scat_dispersion_imag
_atom_type_scat_source
C C 0.0033 0.0016 'International Tables Vol C Tables 4.2.6.8 and 6.1.1.4'
H H 0.0000 0.0000 'International Tables Vol C Tables 4.2.6.8 and 6.1.1.4'
O O 0.0106 0.0060 'International Tables Vol C Tables 4.2.6.8 and 6.1.1.4'
Mo Mo -1.6832 0.6857 'International Tables Vol C Tables 4.2.6.8 and 6.1.1.4'
N N 0.0061 0.0033 'International Tables Vol C Tables 4.2.6.8 and 6.1.1.4'

loop_
_geom_angle_atom_site_label_1
_geom_angle_atom_site_label_2
_geom_angle_atom_site_label_3
_geom_angle
O Mo N3 103.22(10)
O Mo N2 115.53(10)
N3 Mo N2 111.60(9)
O Mo N1 108.56(10)
N3 Mo N1 108.50(9)
N2 Mo N1 109.13(10)
C21 N2 C27 115.2(2)
C21 N2 Mo 114.6(2)
C27 N2 Mo 130.2(2)
C31 N3 C37 115.1(2)
C31 N3 Mo 113.7(2)
C37 N3 Mo 127.5(2)
C11 N1 C17 118.3(2)
C11 N1 Mo 121.5(2)
C17 N1 Mo 119.7(2)
C11 C12 C13 121.5(3)
N1 C17 C19 110.9(3)
N1 C17 C110 111.3(2)
C19 C17 C110 111.4(3)
N1 C17 C18 107.9(2)
C19 C17 C18 107.4(3)
C110 C17 C18 107.7(3)
C12 C11 C16 117.6(3)
C12 C11 N1 123.4(3)
C16 C11 N1 118.9(3)
C36 C31 C32 118.2(3)
C36 C31 N3 122.2(3)
C32 C31 N3 119.6(3)
C22 C21 C26 119.0(3)
C22 C21 N2 120.8(3)
C26 C21 N2 120.1(3)
C25 C26 C21 121.1(3)
C15 C14 C13 121.5(3)
C33 C32 C31 121.4(3)
C36 C35 C34 118.8(3)
C36 C35 C351 121.0(3)
C34 C35 C351 120.3(3)
C14 C13 C12 118.9(3)
C14 C13 C131 121.0(3)
C12 C13 C131 120.0(3)
C15 C16 C11 121.8(3)
N2 C27 C28 109.7(2)
N2 C27 C210 110.2(3)
C28 C27 C210 108.4(3)
N2 C27 C29 110.1(3)
C28 C27 C29 108.2(3)
C210 C27 C29 110.1(3)
C14 C15 C16 118.7(3)
C14 C15 C151 121.8(3)
C16 C15 C151 119.5(3)
C31 C36 C35 121.4(3)
C21 C22 C23 120.8(3)
N3 C37 C39 110.8(3)
N3 C37 C310 109.8(2)
C39 C37 C310 107.6(3)
N3 C37 C38 109.9(2)
C39 C37 C38 109.1(3)
C310 C37 C38 109.6(3)
C24 C23 C22 118.8(3)
C24 C23 C231 121.4(3)
C22 C23 C231 119.8(3)
C26 C25 C24 118.4(3)
C26 C25 C251 120.5(3)
C24 C25 C251 121.0(3)
C23 C24 C25 121.9(3)
C33 C34 C35 121.4(3)
C34 C33 C32 118.7(3)
C34 C33 C331 121.2(3)
C32 C33 C331 120.0(4)

loop_
_geom_bond_atom_site_label_1
_geom_bond_atom_site_label_2
_geom_bond_distance
Mo O 1.706(2)
Mo N3 1.973(2)
Mo N2 1.980(2)
Mo N1 1.990(2)
N2 C21 1.447(4)
N2 C27 1.506(4)
N3 C31 1.441(4)
N3 C37 1.518(4)
N1 C11 1.431(4)
N1 C17 1.514(4)
C18 C17 1.537(4)
C12 C11 1.408(4)
C12 C13 1.394(4)
C17 C19 1.531(5)
C17 C110 1.534(5)
C11 C16 1.398(4)
C31 C36 1.389(4)
C31 C32 1.396(4)
C21 C22 1.392(4)
C21 C26 1.396(4)
C26 C25 1.390(4)
C14 C15 1.388(5)
C14 C13 1.389(5)
C32 C33 1.398(5)
C35 C36 1.393(5)
C35 C34 1.393(5)
C35 C351 1.516(5)
C13 C131 1.516(5)
C16 C15 1.399(4)
C27 C28 1.523(4)
C27 C210 1.529(5)
C27 C29 1.537(5)
C15 C151 1.512(5)
C22 C23 1.395(4)
C37 C39 1.525(4)
C37 C310 1.532(4)
C37 C38 1.530(5)
C23 C24 1.382(5)
C23 C231 1.522(5)
C25 C24 1.392(5)
C25 C251 1.506(5)
C34 C33 1.376(5)
C33 C331 1.516(5)
